data_4104062
loop_
_publ_author_name
'Sunirban Das'
'Hyunuk Kim'
'Kimoon Kim'

_publ_section_title
;
 Metathesis in Single Crystal: Complete and Reversible Exchange of Metal
 Ions Constituting the Frameworks of Metal-Organic Frameworks
;
_journal_name_full 'Journal of the American Chemical Society'
_journal_page_first 3814
_journal_page_last 3815
_journal_paper_doi 10.1021/ja808995d
_journal_volume 131
_journal_year 2009
_chemical_formula_moiety 'C28 H26 Cd0.38 O5.25 Pb0.62, 0.5O'
_chemical_formula_sum 'C28 H26 Cd0.38 O5.75 Pb0.62'
_chemical_formula_weight 625.66
_chemical_name_systematic
; 
 ? 
;
_space_group_IT_number 226
_symmetry_cell_setting cubic
_symmetry_space_group_name_Hall '-F 4a 2 3'
_symmetry_space_group_name_H-M 'F m -3 c'
_atom_sites_solution_hydrogens geom
_atom_sites_solution_primary direct
_atom_sites_solution_secondary difmap
_audit_creation_method SHELXL-97
_cell_angle_alpha 90.00
_cell_angle_beta 90.00
_cell_angle_gamma 90.00
_cell_formula_units_Z 96
_cell_length_a 48.947(6)
_cell_length_b 48.947(6)
_cell_length_c 48.947(6)
_cell_measurement_reflns_used 3422
_cell_measurement_temperature 90(2)
_cell_measurement_theta_max 29.27
_cell_measurement_theta_min 2.58
_cell_volume 117268(2)
_computing_cell_refinement 'DENZO (Z. Otwinowski and W. Minor, 1997)'
_computing_data_collection 'ADSC Quantum software'
_computing_data_reduction 'HKL2000 (Z. Otwinowski and W. Minor, 1997)'
_computing_structure_refinement 'SHELXL-97 (Sheldrick, 1997)'
_computing_structure_solution 'SHELXS-97 (Sheldrick, 1990)'
_diffrn_ambient_temperature 90(2)
_diffrn_measured_fraction_theta_full 0.992
_diffrn_measured_fraction_theta_max 0.992
_diffrn_measurement_device_type 'ADSC Quantum 210'
_diffrn_measurement_method \w-scan
_diffrn_radiation_monochromator 'Si (111)'
_diffrn_radiation_source 'PAL 4A MXW Beamline'
_diffrn_radiation_type synchrotron
_diffrn_radiation_wavelength 0.90000
_diffrn_reflns_av_R_equivalents 0.0605
_diffrn_reflns_av_sigmaI/netI 0.0194
_diffrn_reflns_limit_h_max 53
_diffrn_reflns_limit_h_min -36
_diffrn_reflns_limit_k_max 52
_diffrn_reflns_limit_k_min -37
_diffrn_reflns_limit_l_max 53
_diffrn_reflns_limit_l_min -53
_diffrn_reflns_number 65018
_diffrn_reflns_theta_full 29.27
_diffrn_reflns_theta_max 29.27
_diffrn_reflns_theta_min 2.58
_exptl_absorpt_coefficient_mu 2.818
_exptl_absorpt_correction_T_max 0.8491
_exptl_absorpt_correction_T_min 0.7659
_exptl_absorpt_correction_type multi-scan
_exptl_absorpt_process_details HKL2000
_exptl_crystal_colour colorless
_exptl_crystal_density_diffrn 0.851
_exptl_crystal_density_method 'not measured'
_exptl_crystal_description block
_exptl_crystal_F_000 29672
_exptl_crystal_size_max 0.10
_exptl_crystal_size_mid 0.10
_exptl_crystal_size_min 0.06
_refine_diff_density_max 1.341
_refine_diff_density_min -0.745
_refine_diff_density_rms 0.135
_refine_ls_extinction_coef 0.000136(15)
_refine_ls_extinction_expression Fc^*^=kFc[1+0.001xFc^2^\l^3^/sin(2\q)]^-1/4^
_refine_ls_extinction_method SHELXL
_refine_ls_goodness_of_fit_ref 1.093
_refine_ls_hydrogen_treatment constr
_refine_ls_matrix_type full
_refine_ls_number_parameters 177
_refine_ls_number_reflns 3422
_refine_ls_number_restraints 0
_refine_ls_restrained_S_all 1.093
_refine_ls_R_factor_all 0.0873
_refine_ls_R_factor_gt 0.0829
_refine_ls_shift/su_max 0.000
_refine_ls_shift/su_mean 0.000
_refine_ls_structure_factor_coef Fsqd
_refine_ls_weighting_details 'calc w=1/[\s^2^(Fo^2^)+(0.1906P)^2^+127.9896P] where P=(Fo^2^+2Fc^2^)/3'
_refine_ls_weighting_scheme calc
_refine_ls_wR_factor_gt 0.2395
_refine_ls_wR_factor_ref 0.2482
_reflns_number_gt 2987
_reflns_number_total 3422
_reflns_threshold_expression >2sigma(I)
_cod_data_source_file ja808995d_si_002_09.cif
_cod_data_source_block 1-1h
_cod_original_cell_volume 117267(24)
_cod_database_code 4104062

loop_
_symmetry_equiv_pos_as_xyz
'x, y, z'
'-x, -y, z'
'-x, y, -z'
'x, -y, -z'
'z, x, y'
'z, -x, -y'
'-z, -x, y'
'-z, x, -y'
'y, z, x'
'-y, z, -x'
'y, -z, -x'
'-y, -z, x'
'y+1/2, x+1/2, -z+1/2'
'-y+1/2, -x+1/2, -z+1/2'
'y+1/2, -x+1/2, z+1/2'
'-y+1/2, x+1/2, z+1/2'
'x+1/2, z+1/2, -y+1/2'
'-x+1/2, z+1/2, y+1/2'
'-x+1/2, -z+1/2, -y+1/2'
'x+1/2, -z+1/2, y+1/2'
'z+1/2, y+1/2, -x+1/2'
'z+1/2, -y+1/2, x+1/2'
'-z+1/2, y+1/2, x+1/2'
'-z+1/2, -y+1/2, -x+1/2'
'x, y+1/2, z+1/2'
'-x, -y+1/2, z+1/2'
'-x, y+1/2, -z+1/2'
'x, -y+1/2, -z+1/2'
'z, x+1/2, y+1/2'
'z, -x+1/2, -y+1/2'
'-z, -x+1/2, y+1/2'
'-z, x+1/2, -y+1/2'
'y, z+1/2, x+1/2'
'-y, z+1/2, -x+1/2'
'y, -z+1/2, -x+1/2'
'-y, -z+1/2, x+1/2'
'y+1/2, x+1, -z+1'
'-y+1/2, -x+1, -z+1'
'y+1/2, -x+1, z+1'
'-y+1/2, x+1, z+1'
'x+1/2, z+1, -y+1'
'-x+1/2, z+1, y+1'
'-x+1/2, -z+1, -y+1'
'x+1/2, -z+1, y+1'
'z+1/2, y+1, -x+1'
'z+1/2, -y+1, x+1'
'-z+1/2, y+1, x+1'
'-z+1/2, -y+1, -x+1'
'x+1/2, y, z+1/2'
'-x+1/2, -y, z+1/2'
'-x+1/2, y, -z+1/2'
'x+1/2, -y, -z+1/2'
'z+1/2, x, y+1/2'
'z+1/2, -x, -y+1/2'
'-z+1/2, -x, y+1/2'
'-z+1/2, x, -y+1/2'
'y+1/2, z, x+1/2'
'-y+1/2, z, -x+1/2'
'y+1/2, -z, -x+1/2'
'-y+1/2, -z, x+1/2'
'y+1, x+1/2, -z+1'
'-y+1, -x+1/2, -z+1'
'y+1, -x+1/2, z+1'
'-y+1, x+1/2, z+1'
'x+1, z+1/2, -y+1'
'-x+1, z+1/2, y+1'
'-x+1, -z+1/2, -y+1'
'x+1, -z+1/2, y+1'
'z+1, y+1/2, -x+1'
'z+1, -y+1/2, x+1'
'-z+1, y+1/2, x+1'
'-z+1, -y+1/2, -x+1'
'x+1/2, y+1/2, z'
'-x+1/2, -y+1/2, z'
'-x+1/2, y+1/2, -z'
'x+1/2, -y+1/2, -z'
'z+1/2, x+1/2, y'
'z+1/2, -x+1/2, -y'
'-z+1/2, -x+1/2, y'
'-z+1/2, x+1/2, -y'
'y+1/2, z+1/2, x'
'-y+1/2, z+1/2, -x'
'y+1/2, -z+1/2, -x'
'-y+1/2, -z+1/2, x'
'y+1, x+1, -z+1/2'
'-y+1, -x+1, -z+1/2'
'y+1, -x+1, z+1/2'
'-y+1, x+1, z+1/2'
'x+1, z+1, -y+1/2'
'-x+1, z+1, y+1/2'
'-x+1, -z+1, -y+1/2'
'x+1, -z+1, y+1/2'
'z+1, y+1, -x+1/2'
'z+1, -y+1, x+1/2'
'-z+1, y+1, x+1/2'
'-z+1, -y+1, -x+1/2'
'-x, -y, -z'
'x, y, -z'
'x, -y, z'
'-x, y, z'
'-z, -x, -y'
'-z, x, y'
'z, x, -y'
'z, -x, y'
'-y, -z, -x'
'y, -z, x'
'-y, z, x'
'y, z, -x'
'-y-1/2, -x-1/2, z-1/2'
'y-1/2, x-1/2, z-1/2'
'-y-1/2, x-1/2, -z-1/2'
'y-1/2, -x-1/2, -z-1/2'
'-x-1/2, -z-1/2, y-1/2'
'x-1/2, -z-1/2, -y-1/2'
'x-1/2, z-1/2, y-1/2'
'-x-1/2, z-1/2, -y-1/2'
'-z-1/2, -y-1/2, x-1/2'
'-z-1/2, y-1/2, -x-1/2'
'z-1/2, -y-1/2, -x-1/2'
'z-1/2, y-1/2, x-1/2'
'-x, -y+1/2, -z+1/2'
'x, y+1/2, -z+1/2'
'x, -y+1/2, z+1/2'
'-x, y+1/2, z+1/2'
'-z, -x+1/2, -y+1/2'
'-z, x+1/2, y+1/2'
'z, x+1/2, -y+1/2'
'z, -x+1/2, y+1/2'
'-y, -z+1/2, -x+1/2'
'y, -z+1/2, x+1/2'
'-y, z+1/2, x+1/2'
'y, z+1/2, -x+1/2'
'-y-1/2, -x, z'
'y-1/2, x, z'
'-y-1/2, x, -z'
'y-1/2, -x, -z'
'-x-1/2, -z, y'
'x-1/2, -z, -y'
'x-1/2, z, y'
'-x-1/2, z, -y'
'-z-1/2, -y, x'
'-z-1/2, y, -x'
'z-1/2, -y, -x'
'z-1/2, y, x'
'-x+1/2, -y, -z+1/2'
'x+1/2, y, -z+1/2'
'x+1/2, -y, z+1/2'
'-x+1/2, y, z+1/2'
'-z+1/2, -x, -y+1/2'
'-z+1/2, x, y+1/2'
'z+1/2, x, -y+1/2'
'z+1/2, -x, y+1/2'
'-y+1/2, -z, -x+1/2'
'y+1/2, -z, x+1/2'
'-y+1/2, z, x+1/2'
'y+1/2, z, -x+1/2'
'-y, -x-1/2, z'
'y, x-1/2, z'
'-y, x-1/2, -z'
'y, -x-1/2, -z'
'-x, -z-1/2, y'
'x, -z-1/2, -y'
'x, z-1/2, y'
'-x, z-1/2, -y'
'-z, -y-1/2, x'
'-z, y-1/2, -x'
'z, -y-1/2, -x'
'z, y-1/2, x'
'-x+1/2, -y+1/2, -z'
'x+1/2, y+1/2, -z'
'x+1/2, -y+1/2, z'
'-x+1/2, y+1/2, z'
'-z+1/2, -x+1/2, -y'
'-z+1/2, x+1/2, y'
'z+1/2, x+1/2, -y'
'z+1/2, -x+1/2, y'
'-y+1/2, -z+1/2, -x'
'y+1/2, -z+1/2, x'
'-y+1/2, z+1/2, x'
'y+1/2, z+1/2, -x'
'-y, -x, z-1/2'
'y, x, z-1/2'
'-y, x, -z-1/2'
'y, -x, -z-1/2'
'-x, -z, y-1/2'
'x, -z, -y-1/2'
'x, z, y-1/2'
'-x, z, -y-1/2'
'-z, -y, x-1/2'
'-z, y, -x-1/2'
'z, -y, -x-1/2'
'z, y, x-1/2'

loop_
_atom_site_label
_atom_site_type_symbol
_atom_site_fract_x
_atom_site_fract_y
_atom_site_fract_z
_atom_site_U_iso_or_equiv
_atom_site_adp_type
_atom_site_occupancy
_atom_site_symmetry_multiplicity
_atom_site_calc_flag
_atom_site_refinement_flags
Pb1 Pb 0.22100(6) 0.5000 0.19368(6) 0.0914(19) Uani 0.48 2 d SP
Pb2 Pb 0.21527(18) 0.5000 0.18283(18) 0.085(2) Uani 0.14 2 d SP
Cd1 Cd 0.22627(15) 0.5000 0.20308(17) 0.0775(17) Uani 0.38 2 d SP
O1 O 0.26199(14) 0.46857(13) 0.19913(19) 0.165(2) Uani 1 1 d .
O2 O 0.23919(14) 0.46627(12) 0.16170(14) 0.1446(19) Uani 1 1 d .
O3 O 0.2500 0.5000 0.2500 0.157(6) Uani 1 8 d S
C1 C 0.25846(16) 0.45819(13) 0.1759(2) 0.122(2) Uani 1 1 d .
C2 C 0.27593(13) 0.43531(14) 0.16637(19) 0.118(2) Uani 1 1 d .
C3 C 0.29730(17) 0.42671(16) 0.1827(2) 0.130(3) Uani 1 1 d .
H3 H 0.3007 0.4355 0.1997 0.156 Uiso 1 1 calc R
C4 C 0.31399(14) 0.40510(14) 0.17420(17) 0.117(2) Uani 1 1 d .
C5 C 0.30797(13) 0.39070(14) 0.15093(16) 0.1113(19) Uani 1 1 d .
C6 C 0.28555(15) 0.39915(15) 0.13433(17) 0.124(2) Uani 1 1 d .
H6 H 0.2814 0.3899 0.1178 0.149 Uiso 1 1 calc R
C7 C 0.27010(15) 0.42108(15) 0.14294(17) 0.121(2) Uani 1 1 d .
H7 H 0.2548 0.4265 0.1322 0.146 Uiso 1 1 calc R
C8 C 0.33932(18) 0.39433(19) 0.1881(2) 0.138(3) Uani 1 1 d .
C9 C 0.34670(14) 0.37097(14) 0.16935(14) 0.112(2) Uani 1 1 d .
C10 C 0.32819(13) 0.36819(14) 0.14830(14) 0.1088(19) Uani 1 1 d .
C11 C 0.3608(2) 0.4178(2) 0.1879(3) 0.159(3) Uani 1 1 d .
H11A H 0.3775 0.4113 0.1973 0.191 Uiso 1 1 calc R
H11B H 0.3535 0.4333 0.1986 0.191 Uiso 1 1 calc R
C12 C 0.3690(3) 0.4285(3) 0.1573(3) 0.215(6) Uani 1 1 d .
H12A H 0.3762 0.4132 0.1465 0.323 Uiso 1 1 calc R
H12B H 0.3828 0.4429 0.1587 0.323 Uiso 1 1 calc R
H12C H 0.3527 0.4359 0.1482 0.323 Uiso 1 1 calc R
C13 C 0.3309(2) 0.3835(3) 0.2179(2) 0.158(4) Uani 1 1 d .
H13A H 0.3475 0.3768 0.2274 0.190 Uiso 1 1 calc R
H13B H 0.3236 0.3990 0.2287 0.190 Uiso 1 1 calc R
C14 C 0.3115(4) 0.3626(4) 0.2172(2) 0.206(6) Uani 1 1 d .
H14A H 0.2961 0.3682 0.2058 0.309 Uiso 1 1 calc R
H14B H 0.3050 0.3588 0.2358 0.309 Uiso 1 1 calc R
H14C H 0.3198 0.3460 0.2096 0.309 Uiso 1 1 calc R
O4 O 0.1813(5) 0.5000 0.1668(6) 0.181(8) Uiso 0.50 2 d SP
O5 O 0.1845(6) 0.5000 0.1491(8) 0.212(10) Uiso 0.50 2 d SP
O7 O 0.2797(12) 0.5000 0.1234(15) 0.39(3) Uiso 0.50 2 d SP

loop_
_atom_site_aniso_label
_atom_site_aniso_U_11
_atom_site_aniso_U_22
_atom_site_aniso_U_33
_atom_site_aniso_U_23
_atom_site_aniso_U_13
_atom_site_aniso_U_12
Pb1 0.089(3) 0.0678(9) 0.117(5) 0.000 0.017(3) 0.000
Pb2 0.076(2) 0.105(3) 0.074(4) 0.000 -0.0205(19) 0.000
Cd1 0.0636(16) 0.0936(18) 0.075(3) 0.000 0.0043(18) 0.000
O1 0.148(5) 0.110(4) 0.237(7) -0.046(4) -0.026(5) 0.025(3)
O2 0.127(4) 0.121(4) 0.186(5) -0.023(3) 0.003(4) 0.033(3)
O3 0.176(9) 0.121(10) 0.176(9) 0.000 0.000 0.000
C1 0.101(5) 0.082(4) 0.183(7) -0.024(5) 0.003(5) -0.005(3)
C2 0.094(4) 0.085(4) 0.175(7) -0.018(4) -0.006(4) 0.000(3)
C3 0.122(5) 0.107(5) 0.161(7) -0.034(5) -0.017(5) 0.003(4)
C4 0.107(4) 0.098(4) 0.148(6) -0.026(4) -0.024(4) 0.016(3)
C5 0.105(4) 0.105(4) 0.124(5) -0.022(4) -0.019(4) 0.021(3)
C6 0.127(5) 0.110(5) 0.136(6) -0.019(4) -0.031(4) 0.030(4)
C7 0.105(4) 0.113(5) 0.146(6) -0.007(4) -0.015(4) 0.018(4)
C8 0.130(6) 0.132(6) 0.151(7) -0.052(5) -0.041(5) 0.034(5)
C9 0.108(4) 0.115(4) 0.113(4) -0.025(4) -0.022(3) 0.020(4)
C10 0.106(4) 0.105(4) 0.115(4) -0.019(4) -0.022(3) 0.020(3)
C11 0.140(7) 0.139(7) 0.198(10) -0.033(7) -0.031(7) 0.018(6)
C12 0.165(10) 0.221(13) 0.259(18) -0.035(13) 0.003(11) -0.035(9)
C13 0.151(8) 0.180(9) 0.144(8) -0.046(7) -0.023(6) 0.026(7)
C14 0.276(18) 0.209(14) 0.132(8) 0.009(8) 0.033(9) 0.055(13)

loop_
_atom_type_symbol
_atom_type_description
_atom_type_scat_dispersion_real
_atom_type_scat_dispersion_imag
_atom_type_scat_source
C C -0.0020 0.0028 'International Tables Vol C Tables 4.2.6.8 and 6.1.1.4'
H H 0.0000 0.0000 'International Tables Vol C Tables 4.2.6.8 and 6.1.1.4'
O O -0.0042 0.0102 'International Tables Vol C Tables 4.2.6.8 and 6.1.1.4'
Cd Cd -0.7419 1.8394 'International Tables Vol C Tables 4.2.6.8 and 6.1.1.4'
Pb Pb -8.3739 9.2368 'International Tables Vol C Tables 4.2.6.8 and 6.1.1.4'

loop_
_geom_angle_atom_site_label_1
_geom_angle_atom_site_label_2
_geom_angle_atom_site_label_3
_geom_angle
_geom_angle_site_symmetry_1
_geom_angle_site_symmetry_3
Cd1 Pb1 Pb2 178.6(10) . .
Cd1 Pb1 O4 153.4(13) . .
Pb2 Pb1 O4 28.0(11) . .
Cd1 Pb1 O2 112.4(7) . 99_565
Pb2 Pb1 O2 66.7(6) . 99_565
O4 Pb1 O2 86.7(5) . 99_565
Cd1 Pb1 O2 112.4(7) . .
Pb2 Pb1 O2 66.7(6) . .
O4 Pb1 O2 86.7(5) . .
O2 Pb1 O2 85.0(3) 99_565 .
Cd1 Pb1 O1 61.5(7) . 99_565
Pb2 Pb1 O1 117.5(7) . 99_565
O4 Pb1 O1 135.4(4) . 99_565
O2 Pb1 O1 51.0(2) 99_565 99_565
O2 Pb1 O1 100.9(3) . 99_565
Cd1 Pb1 O1 61.5(7) . .
Pb2 Pb1 O1 117.5(7) . .
O4 Pb1 O1 135.4(4) . .
O2 Pb1 O1 100.9(3) 99_565 .
O2 Pb1 O1 51.0(2) . .
O1 Pb1 O1 74.5(3) 99_565 .
Pb1 Pb2 Cd1 0.6(5) . .
Pb1 Pb2 O4 143.2(15) . .
Cd1 Pb2 O4 143.8(14) . .
Pb1 Pb2 O5 165.5(15) . .
Cd1 Pb2 O5 166.1(14) . .
O4 Pb2 O5 22.3(11) . .
Pb1 Pb2 O2 99.3(7) . 99_565
Cd1 Pb2 O2 98.9(6) . 99_565
O4 Pb2 O2 105.7(7) . 99_565
O5 Pb2 O2 90.6(7) . 99_565
Pb1 Pb2 O2 99.3(7) . .
Cd1 Pb2 O2 98.9(6) . .
O4 Pb2 O2 105.7(7) . .
O5 Pb2 O2 90.6(7) . .
O2 Pb2 O2 93.2(5) 99_565 .
Pb1 Cd1 Pb2 0.7(6) . .
Pb1 Cd1 O1 107.1(8) . 99_565
Pb2 Cd1 O1 106.5(7) . 99_565
Pb1 Cd1 O1 107.1(8) . .
Pb2 Cd1 O1 106.5(7) . .
O1 Cd1 O1 82.3(4) 99_565 .
Pb1 Cd1 O3 177.6(12) . .
Pb2 Cd1 O3 178.3(9) . .
O1 Cd1 O3 74.7(3) 99_565 .
O1 Cd1 O3 74.7(3) . .
C1 O1 Cd1 103.8(6) . .
C1 O1 Pb1 92.4(5) . .
Cd1 O1 Pb1 11.4(2) . .
C1 O2 Pb2 111.6(6) . .
C1 O2 Pb1 97.6(6) . .
Pb2 O2 Pb1 14.04(18) . .
Cd1 O3 Cd1 90.001(1) . 93_445
Cd1 O3 Cd1 179.995(1) . 145_565
Cd1 O3 Cd1 90.0 93_445 145_565
Cd1 O3 Cd1 89.998(1) . 141_665
Cd1 O3 Cd1 180.0(3) 93_445 141_665
Cd1 O3 Cd1 90.005(1) 145_565 141_665
O2 C1 O1 119.0(7) . .
O2 C1 C2 120.2(9) . .
O1 C1 C2 120.7(9) . .
C7 C2 C3 119.1(6) . .
C7 C2 C1 121.8(7) . .
C3 C2 C1 118.9(8) . .
C2 C3 C4 120.0(7) . .
C5 C4 C3 120.7(6) . .
C5 C4 C8 111.8(6) . .
C3 C4 C8 127.6(7) . .
C4 C5 C6 119.3(6) . .
C4 C5 C10 108.1(6) . .
C6 C5 C10 132.6(6) . .
C7 C6 C5 118.3(7) . .
C2 C7 C6 122.4(7) . .
C4 C8 C9 100.8(6) . .
C4 C8 C11 107.2(8) . .
C9 C8 C11 113.2(8) . .
C4 C8 C13 108.4(8) . .
C9 C8 C13 111.3(8) . .
C11 C8 C13 114.8(8) . .
C10 C9 C10 119.0(7) . 35
C10 C9 C8 111.8(6) . .
C10 C9 C8 129.0(6) 35 .
C9 C10 C9 121.0(7) . 56
C9 C10 C5 107.4(6) . .
C9 C10 C5 131.6(6) 56 .
C8 C11 C12 113.9(9) . .
C14 C13 C8 113.1(8) . .
O5 O4 Pb2 105(3) . .
O5 O4 Pb1 114(3) . .
Pb2 O4 Pb1 8.8(4) . .
O4 O5 Pb2 53(3) . .

loop_
_geom_bond_atom_site_label_1
_geom_bond_atom_site_label_2
_geom_bond_distance
_geom_bond_site_symmetry_2
Pb1 Cd1 0.527(10) .
Pb1 Pb2 0.601(7) .
Pb1 O4 2.35(3) .
Pb1 O2 2.443(6) 99_565
Pb1 O2 2.443(6) .
Pb1 O1 2.542(7) 99_565
Pb1 O1 2.542(7) .
Pb2 Cd1 1.128(16) .
Pb2 O4 1.84(3) .
Pb2 O5 2.23(3) .
Pb2 O2 2.273(8) 99_565
Pb2 O2 2.273(8) .
Cd1 O1 2.337(8) 99_565
Cd1 O1 2.337(8) .
Cd1 O3 2.574(8) .
O1 C1 1.256(10) .
O2 C1 1.237(10) .
O3 Cd1 2.574(8) 93_445
O3 Cd1 2.574(8) 145_565
O3 Cd1 2.574(8) 141_665
C1 C2 1.485(10) .
C2 C7 1.372(12) .
C2 C3 1.382(11) .
C3 C4 1.400(10) .
C4 C5 1.371(10) .
C4 C8 1.509(10) .
C5 C6 1.427(10) .
C5 C10 1.487(9) .
C6 C7 1.379(11) .
C8 C9 1.510(10) .
C8 C11 1.556(15) .
C8 C13 1.607(15) .
C9 C10 1.379(8) .
C9 C10 1.418(9) 35
C10 C9 1.418(9) 56
C11 C12 1.641(18) .
C13 C14 1.398(19) .
O4 O5 0.88(4) .
